data_7206629
loop_
_publ_author_name
'Li, Xia'
'Gu, Ya-Kun'
'Deng, Xue-Bin'
'Zhao, Kai'
'Jin, Lin-Pei'

_publ_contact_author
;
Yakun Gu
Department of Chemistry
Capital Normal University
Beijing 100048
P. R. China
;
_publ_section_title
;
 Effect of anions on architectures of transition metal complexes with
 1,4-bis(1,2,4-triazol-1-yl)butane
;
_journal_issue 22
_journal_name_full CrystEngComm
_journal_page_first 6665
_journal_paper_doi 10.1039/c1ce05491k
_journal_volume 13
_journal_year 2011
_chemical_formula_moiety '2(C4 H9 Co0.5 N3 O3.5 S0.5)'
_chemical_formula_sum 'C8 H18 Co N6 O7 S'
_chemical_formula_weight 401.27
_space_group_IT_number 62
_symmetry_cell_setting orthorhombic
_symmetry_space_group_name_Hall '-P 2ac 2n'
_symmetry_space_group_name_H-M 'P n m a'
_atom_sites_solution_hydrogens geom
_atom_sites_solution_primary direct
_atom_sites_solution_secondary difmap
_audit_creation_method SHELXL-97
_cell_angle_alpha 90.00
_cell_angle_beta 90.00
_cell_angle_gamma 90.00
_cell_formula_units_Z 4
_cell_length_a 8.5182(11)
_cell_length_b 17.061(2)
_cell_length_c 10.5318(14)
_cell_measurement_reflns_used 1262
_cell_measurement_temperature 150(2)
_cell_measurement_theta_max 23.947
_cell_measurement_theta_min 2.273
_cell_volume 1530.6(3)
_computing_data_reduction 'SAINT v7.34A (Bruker, 200?)'
_computing_molecular_graphics
;
_computing_publication_material
;
_computing_structure_refinement 'SHELXL-97 (Sheldrick, 1997)'
_computing_structure_solution 'SHELXS-97 (Sheldrick, 1990)'
_diffrn_ambient_temperature 150.0
_diffrn_measured_fraction_theta_full 0.998
_diffrn_measured_fraction_theta_max 0.998
_diffrn_measurement_device_type 'CCD area detector'
_diffrn_measurement_method 'phi and omega scans'
_diffrn_radiation_monochromator graphite
_diffrn_radiation_source 'fine-focus sealed tube'
_diffrn_radiation_type 'MO K\a'
_diffrn_radiation_wavelength 0.71073
_diffrn_reflns_av_R_equivalents 0.0585
_diffrn_reflns_av_sigmaI/netI 0.0446
_diffrn_reflns_limit_h_max 8
_diffrn_reflns_limit_h_min -11
_diffrn_reflns_limit_k_max 22
_diffrn_reflns_limit_k_min -17
_diffrn_reflns_limit_l_max 13
_diffrn_reflns_limit_l_min -13
_diffrn_reflns_number 8798
_diffrn_reflns_theta_full 27.59
_diffrn_reflns_theta_max 27.59
_diffrn_reflns_theta_min 2.27
_diffrn_source_current 30.0
_diffrn_source_power 1.5
_diffrn_source_voltage 50.0
_exptl_absorpt_coefficient_mu 1.304
_exptl_absorpt_correction_T_max 1.0
_exptl_absorpt_correction_T_min 0.799256
_exptl_absorpt_correction_type multi-scan
_exptl_absorpt_process_details
;
SADABS-2004/1 (Bruker,2004) was used for absorption correction.
R(int) was 0.0541 before and 0.0445 after correction.
The Ratio of minimum to maximum transmission is 0.799256.
The \l/2 correction factor is 0.0015
;
_exptl_crystal_colour red
_exptl_crystal_density_diffrn 1.741
_exptl_crystal_density_method 'not measured'
_exptl_crystal_description block
_exptl_crystal_F_000 828
_exptl_crystal_size_max 0.22
_exptl_crystal_size_mid 0.19
_exptl_crystal_size_min 0.13
_refine_diff_density_max 0.676
_refine_diff_density_min -0.515
_refine_diff_density_rms 0.091
_refine_ls_extinction_method none
_refine_ls_goodness_of_fit_ref 1.051
_refine_ls_hydrogen_treatment mixed
_refine_ls_matrix_type full
_refine_ls_number_parameters 123
_refine_ls_number_reflns 1831
_refine_ls_number_restraints 6
_refine_ls_restrained_S_all 1.050
_refine_ls_R_factor_all 0.0500
_refine_ls_R_factor_gt 0.0359
_refine_ls_shift/su_max 0.000
_refine_ls_shift/su_mean 0.000
_refine_ls_structure_factor_coef Fsqd
_refine_ls_weighting_details
;
calc w=1/[\s^2^(Fo^2^)+(0.0374P)^2^+0.6308P] where P=(Fo^2^+2Fc^2^)/3
;
_refine_ls_weighting_scheme calc
_refine_ls_wR_factor_gt 0.0792
_refine_ls_wR_factor_ref 0.0855
_reflns_number_gt 1444
_reflns_number_total 1831
_reflns_threshold_expression >2sigma(I)
_cod_data_source_file c1ce05491k.txt
_cod_data_source_block 1
_cod_depositor_comments
;
The following automatic conversions were performed:

'_symmetry_cell_setting' value 'Orthorhombic' changed to
'orthorhombic' according to
/home/saulius/struct/CIF-dictionaries/cif_core.dic dictionary named
'cif_core.dic' version 2.4.1 from 2010-06-29.

Automatic conversion script
Id: cif_fix_values 1715 2011-07-08 13:25:40Z adriana 

The following automatic conversions were performed:
data name '_pub1_contact_author' replaced with '_publ_contact_author'
as specified in the replacement file
'/home/antanas/src/cod-tools/trunk/data/replacement-values/replacement_tags.lst'.

Automatic conversion script
Id: cif_correct_tags 4998 2017-03-02 13:24:31Z antanas 
;
_cod_original_cell_volume 1530.6(4)
_cod_database_code 7206629

loop_
_space_group_symop_id
_space_group_symop_operation_xyz
1 'x, y, z'
2 '-x+1/2, -y, z+1/2'
3 '-x, y+1/2, -z'
4 'x+1/2, -y+1/2, -z+1/2'
5 '-x, -y, -z'
6 'x-1/2, y, -z-1/2'
7 'x, -y-1/2, z'
8 '-x-1/2, y-1/2, z-1/2'

loop_
_atom_site_label
_atom_site_type_symbol
_atom_site_fract_x
_atom_site_fract_y
_atom_site_fract_z
_atom_site_U_iso_or_equiv
_atom_site_adp_type
_atom_site_occupancy
_atom_site_symmetry_multiplicity
_atom_site_calc_flag
_atom_site_refinement_flags
C1 C 0.1946(3) 0.35416(15) 0.7215(2) 0.0168(5) Uani 1 1 d .
H1 H 0.2499 0.3188 0.7751 0.020 Uiso 1 1 calc R
C2 C 0.0815(3) 0.40715(15) 0.5660(2) 0.0194(5) Uani 1 1 d .
H2 H 0.0410 0.4152 0.4830 0.023 Uiso 1 1 calc R
C3 C 0.1526(3) 0.46209(15) 0.8804(2) 0.0180(5) Uani 1 1 d .
H3B H 0.2119 0.5117 0.8713 0.022 Uiso 1 1 calc R
H3A H 0.2112 0.4278 0.9395 0.022 Uiso 1 1 calc R
C4 C -0.0078(3) 0.47950(15) 0.9356(2) 0.0194(6) Uani 1 1 d .
H4A H -0.0669 0.4300 0.9461 0.023 Uiso 1 1 calc R
H4B H -0.0672 0.5135 0.8764 0.023 Uiso 1 1 calc R
Co1 Co 0.22460(5) 0.2500 0.47554(4) 0.01203(14) Uani 1 2 d S
N1 N 0.1598(2) 0.34096(11) 0.60031(18) 0.0152(4) Uani 1 1 d .
N2 N 0.1410(2) 0.42385(12) 0.75693(18) 0.0155(4) Uani 1 1 d .
N3 N 0.0666(3) 0.45898(13) 0.6571(2) 0.0219(5) Uani 1 1 d .
O1 O 0.4607(3) 0.2500 0.5351(2) 0.0165(5) Uani 1 2 d S
O2 O 0.5947(2) 0.32014(11) 0.36882(19) 0.0283(5) Uani 1 1 d .
O3 O 0.7424(3) 0.2500 0.5261(2) 0.0318(7) Uani 1 2 d S
O4 O 0.2793(2) 0.33958(11) 0.34072(16) 0.0181(4) Uani 1 1 d D
H4C H 0.236(3) 0.3344(17) 0.2698(19) 0.027 Uiso 1 1 d D
H4D H 0.3787(19) 0.3420(17) 0.334(2) 0.027 Uiso 1 1 d D
O5 O 0.0046(3) 0.2500 0.3921(2) 0.0246(6) Uani 1 2 d SD
H5A H -0.002(5) 0.228(3) 0.322(3) 0.037 Uiso 0.50 1 d PD
H5B H -0.079(3) 0.2500 0.433(3) 0.037 Uiso 1 2 d SD
S1 S 0.59895(9) 0.2500 0.45043(8) 0.0148(2) Uani 1 2 d S

loop_
_atom_site_aniso_label
_atom_site_aniso_U_11
_atom_site_aniso_U_22
_atom_site_aniso_U_33
_atom_site_aniso_U_23
_atom_site_aniso_U_13
_atom_site_aniso_U_12
C1 0.0211(13) 0.0167(13) 0.0127(12) 0.0011(10) 0.0019(10) 0.0034(10)
C2 0.0230(13) 0.0234(14) 0.0118(12) -0.0003(11) -0.0007(10) 0.0058(11)
C3 0.0214(13) 0.0184(13) 0.0142(12) -0.0075(10) 0.0022(10) 0.0008(10)
C4 0.0208(13) 0.0224(14) 0.0150(13) -0.0061(11) 0.0011(10) 0.0014(11)
Co1 0.0118(2) 0.0140(3) 0.0102(2) 0.000 0.00062(18) 0.000
N1 0.0178(11) 0.0159(11) 0.0119(10) -0.0006(8) 0.0018(8) 0.0012(8)
N2 0.0211(11) 0.0149(11) 0.0103(10) -0.0009(8) 0.0011(8) 0.0020(8)
N3 0.0282(12) 0.0216(12) 0.0159(11) -0.0011(9) -0.0004(9) 0.0077(10)
O1 0.0131(12) 0.0241(14) 0.0124(12) 0.000 0.0012(9) 0.000
O2 0.0249(10) 0.0278(11) 0.0324(11) 0.0128(9) 0.0122(8) 0.0043(8)
O3 0.0117(13) 0.070(2) 0.0136(13) 0.000 -0.0023(10) 0.000
O4 0.0190(9) 0.0211(10) 0.0142(9) 0.0021(7) -0.0020(7) -0.0016(8)
O5 0.0133(13) 0.0468(18) 0.0137(13) 0.000 -0.0013(10) 0.000
S1 0.0112(4) 0.0217(5) 0.0114(4) 0.000 0.0005(3) 0.000

loop_
_atom_type_symbol
_atom_type_description
_atom_type_scat_dispersion_real
_atom_type_scat_dispersion_imag
_atom_type_scat_source
C C 0.0033 0.0016 'International Tables Vol C Tables 4.2.6.8 and 6.1.1.4'
H H 0.0000 0.0000 'International Tables Vol C Tables 4.2.6.8 and 6.1.1.4'
N N 0.0061 0.0033 'International Tables Vol C Tables 4.2.6.8 and 6.1.1.4'
O O 0.0106 0.0060 'International Tables Vol C Tables 4.2.6.8 and 6.1.1.4'
S S 0.1246 0.1234 'International Tables Vol C Tables 4.2.6.8 and 6.1.1.4'
Co Co 0.3494 0.9721 'International Tables Vol C Tables 4.2.6.8 and 6.1.1.4'

loop_
_geom_angle_atom_site_label_1
_geom_angle_atom_site_label_2
_geom_angle_atom_site_label_3
_geom_angle
_geom_angle_site_symmetry_1
_geom_angle_site_symmetry_3
C1 N1 C2 102.9(2) . .
C1 N1 Co1 131.69(17) . .
C1 N2 C3 128.9(2) . .
C1 N2 N3 109.68(19) . .
C2 N1 Co1 125.06(16) . .
C2 N3 N2 102.8(2) . .
C3 C4 C4 110.5(3) . 5_567
C3 C4 H4A 109.5 . .
C3 C4 H4B 109.5 . .
H3B C3 H3A 108.0 . .
C4 C3 H3B 109.3 . .
C4 C3 H3A 109.3 . .
C4 C4 H4A 109.5 5_567 .
C4 C4 H4B 109.5 5_567 .
H4A C4 H4B 108.1 . .
Co1 O4 H4C 115(2) . .
Co1 O4 H4D 108(2) . .
Co1 O5 H5A 116(3) . .
Co1 O5 H5B 123(3) . .
N1 C1 H1 124.9 . .
N1 C2 H2 122.8 . .
N1 Co1 N1 94.87(11) . 7_565
N1 Co1 O4 176.35(7) . 7_565
N1 Co1 O4 176.35(7) 7_565 .
N1 Co1 O4 86.83(7) . .
N1 Co1 O4 86.83(7) 7_565 7_565
N2 C1 H1 124.9 . .
N2 C1 N1 110.2(2) . .
N2 C3 H3B 109.3 . .
N2 C3 H3A 109.3 . .
N2 C3 C4 111.6(2) . .
N3 C2 H2 122.8 . .
N3 C2 N1 114.4(2) . .
N3 N2 C3 121.4(2) . .
O1 Co1 N1 93.68(7) . 7_565
O1 Co1 N1 93.68(7) . .
O1 Co1 O4 89.42(7) . .
O1 Co1 O4 89.42(7) . 7_565
O2 S1 O1 109.42(9) . .
O2 S1 O1 109.42(9) 7_565 .
O2 S1 O2 108.57(17) 7_565 .
O3 S1 O1 109.76(14) . .
O3 S1 O2 109.83(10) . .
O3 S1 O2 109.83(10) . 7_565
O4 Co1 O4 91.29(10) 7_565 .
H4C O4 H4D 112(2) . .
O5 Co1 N1 91.59(7) . 7_565
O5 Co1 N1 91.59(7) . .
O5 Co1 O1 172.20(10) . .
O5 Co1 O4 85.13(7) . 7_565
O5 Co1 O4 85.13(7) . .
H5A O5 H5B 114(3) . .
S1 O1 Co1 125.52(14) . .

loop_
_geom_bond_atom_site_label_1
_geom_bond_atom_site_label_2
_geom_bond_distance
_geom_bond_site_symmetry_2
C1 H1 0.9500 .
C1 N1 1.330(3) .
C1 N2 1.327(3) .
C2 H2 0.9500 .
C2 N1 1.360(3) .
C2 N3 1.311(3) .
C3 H3B 0.9900 .
C3 H3A 0.9900 .
C3 C4 1.514(3) .
C3 N2 1.458(3) .
C4 C4 1.533(5) 5_567
C4 H4A 0.9900 .
C4 H4B 0.9900 .
Co1 N1 2.107(2) 7_565
Co1 N1 2.107(2) .
Co1 O1 2.107(2) .
Co1 O4 2.1375(18) .
Co1 O4 2.1375(18) 7_565
Co1 O5 2.070(2) .
N2 N3 1.366(3) .
O1 S1 1.477(2) .
O2 S1 1.4738(19) .
O3 S1 1.459(2) .
O4 H4C 0.837(16) .
O4 H4D 0.850(16) .
O5 H5A 0.829(18) .
O5 H5B 0.835(18) .
S1 O2 1.4738(19) 7_565
